data_2104775
loop_
_publ_author_name
'Biju, A. R.'
'Rajasekharan, M. V.'

_publ_section_title
;
 Polymorphism in the nitrate salt of the
 [Mn(acetylacetonate)~2~(H~2~O)~2~]^+^ ion
;
_journal_issue 3
_journal_name_full 'Acta Crystallographica Section B'
_journal_page_first 373
_journal_page_last 379
_journal_paper_doi 10.1107/S0108768110009961
_journal_volume 66
_journal_year 2010
_chemical_formula_moiety 'C10 H18 Mn O6, N O3, H2 O'
_chemical_formula_sum 'C10 H20 Mn N O10'
_chemical_formula_weight 369.21
_chemical_name_systematic
;
 ?
;
_space_group_IT_number 2
_symmetry_cell_setting triclinic
_symmetry_space_group_name_Hall '-P 1'
_symmetry_space_group_name_H-M 'P -1'
_atom_sites_solution_hydrogens geom
_atom_sites_solution_primary direct
_atom_sites_solution_secondary difmap
_audit_creation_method SHELXL-97
_cell_angle_alpha 86.226(8)
_cell_angle_beta 80.642(8)
_cell_angle_gamma 89.990(8)
_cell_formula_units_Z 4
_cell_length_a 7.902(4)
_cell_length_b 13.238(7)
_cell_length_c 15.966(8)
_cell_measurement_reflns_used 4567
_cell_measurement_temperature 298(2)
_cell_measurement_theta_max 26.12
_cell_measurement_theta_min 2.59
_cell_volume 1644.3(15)
_computing_cell_refinement 'Bruker SMART'
_computing_data_collection 'Bruker SMART'
_computing_data_reduction 'Bruker SAINT'
_computing_molecular_graphics 'Bruker SHELXTL'
_computing_publication_material 'Bruker SHELXTL'
_computing_structure_refinement 'SHELXL-97 (Sheldrick, 1997)'
_computing_structure_solution 'Bruker SHELXTL'
_diffrn_ambient_temperature 298(2)
_diffrn_measured_fraction_theta_full 0.987
_diffrn_measured_fraction_theta_max 0.987
_diffrn_measurement_device_type 'CCD area detector'
_diffrn_measurement_method 'phi and omega scans'
_diffrn_radiation_monochromator graphite
_diffrn_radiation_source 'fine-focus sealed tube'
_diffrn_radiation_type MoK\a
_diffrn_radiation_wavelength 0.71073
_diffrn_reflns_av_R_equivalents 0.0282
_diffrn_reflns_av_sigmaI/netI 0.0372
_diffrn_reflns_limit_h_max 9
_diffrn_reflns_limit_h_min -9
_diffrn_reflns_limit_k_max 16
_diffrn_reflns_limit_k_min -16
_diffrn_reflns_limit_l_max 19
_diffrn_reflns_limit_l_min -19
_diffrn_reflns_number 17286
_diffrn_reflns_theta_full 26.20
_diffrn_reflns_theta_max 26.20
_diffrn_reflns_theta_min 1.30
_exptl_absorpt_coefficient_mu 0.850
_exptl_absorpt_correction_T_max 0.8761
_exptl_absorpt_correction_T_min 0.8221
_exptl_absorpt_correction_type empirical
_exptl_absorpt_process_details sadabs
_exptl_crystal_colour green
_exptl_crystal_density_diffrn 1.491
_exptl_crystal_density_method 'not measured'
_exptl_crystal_description 'diamond block'
_exptl_crystal_F_000 768
_exptl_crystal_size_max 0.24
_exptl_crystal_size_mid 0.18
_exptl_crystal_size_min 0.16
_refine_diff_density_max 0.410
_refine_diff_density_min -0.226
_refine_ls_extinction_method none
_refine_ls_goodness_of_fit_ref 1.005
_refine_ls_hydrogen_treatment mixed
_refine_ls_matrix_type full
_refine_ls_number_parameters 447
_refine_ls_number_reflns 6520
_refine_ls_number_restraints 19
_refine_ls_restrained_S_all 1.006
_refine_ls_R_factor_all 0.0660
_refine_ls_R_factor_gt 0.0387
_refine_ls_shift/su_max 0.003
_refine_ls_shift/su_mean 0.000
_refine_ls_structure_factor_coef Fsqd
_refine_ls_weighting_details 'calc w=1/[\s^2^(Fo^2^)+(0.0617P)^2^+0.0075P] where P=(Fo^2^+2Fc^2^)/3'
_refine_ls_weighting_scheme calc
_refine_ls_wR_factor_gt 0.1023
_refine_ls_wR_factor_ref 0.1170
_reflns_number_gt 4123
_reflns_number_total 6520
_reflns_threshold_expression >2sigma(I)
_cod_data_source_file zb5009.cif
_cod_data_source_block 2
_cod_original_cell_volume 1644.2(14)
_cod_original_sg_symbol_H-M P-1
_cod_database_code 2104775

loop_
_symmetry_equiv_pos_as_xyz
'x, y, z'
'-x, -y, -z'

loop_
_atom_site_type_symbol
_atom_site_label
_atom_site_fract_x
_atom_site_fract_y
_atom_site_fract_z
_atom_site_U_iso_or_equiv
_atom_site_adp_type
_atom_site_calc_flag
_atom_site_refinement_flags
_atom_site_occupancy
_atom_site_disorder_assembly
_atom_site_disorder_group
Mn Mn1 0.5000 0.0000 0.0000 0.03245(14) Uani d S 1 . .
Mn Mn2 0.0000 0.5000 0.0000 0.03348(14) Uani d S 1 . .
Mn Mn3 0.0000 0.5000 0.5000 0.04283(15) Uani d S 1 . .
Mn Mn4 0.5000 0.0000 0.5000 0.04270(15) Uani d S 1 . .
O O1 0.4885(2) 0.08611(11) 0.09205(10) 0.0419(4) Uani d . 1 . .
O O2 0.5510(2) 0.11190(11) -0.08105(10) 0.0424(4) Uani d . 1 . .
O O3 0.7765(2) -0.01894(14) 0.00239(12) 0.0460(4) Uani d D 1 . .
H H31 0.836(4) 0.004(2) -0.0386(16) 0.069 Uiso d D 1 . .
H H32 0.809(4) -0.012(2) 0.0440(16) 0.069 Uiso d D 1 . .
O O4 0.0559(2) 0.40944(12) -0.08820(10) 0.0435(4) Uani d . 1 . .
O O5 -0.0099(2) 0.39186(11) 0.08507(10) 0.0434(4) Uani d . 1 . .
O O6 0.2757(2) 0.51781(14) 0.00450(12) 0.0474(4) Uani d D 1 . .
H H61 0.314(4) 0.494(2) 0.0435(17) 0.071 Uiso d D 1 . .
H H62 0.336(4) 0.506(2) -0.0390(16) 0.071 Uiso d D 1 . .
O O7 0.1084(2) 0.62485(13) 0.45571(11) 0.0515(4) Uani d . 1 . .
O O8 -0.2139(2) 0.54136(13) 0.46795(11) 0.0490(4) Uani d . 1 . .
O O9 0.0723(3) 0.43407(17) 0.37454(13) 0.0610(5) Uani d D 1 . .
H H92 0.160(4) 0.440(3) 0.353(2) 0.091 Uiso d D 1 . .
H H91 0.006(4) 0.451(2) 0.340(2) 0.091 Uiso d D 1 . .
O O11 0.6066(2) 0.12552(13) 0.45682(11) 0.0506(4) Uani d . 1 . .
O O10 0.2841(2) 0.04096(13) 0.46926(11) 0.0490(4) Uani d . 1 . .
O O12 0.4285(3) 0.06197(17) 0.62732(13) 0.0624(6) Uani d D 1 . .
H H122 0.497(4) 0.050(2) 0.662(2) 0.094 Uiso d D 1 . .
H H121 0.338(4) 0.050(3) 0.649(2) 0.094 Uiso d D 1 . .
O O13 0.0843(3) 0.0400(2) 0.72140(14) 0.0908(8) Uani d . 1 . .
O O14 0.1919(3) -0.00574(17) 0.83092(14) 0.0862(7) Uani d . 1 . .
O O15 -0.0640(3) 0.04790(18) 0.84232(15) 0.0889(7) Uani d . 1 . .
O O16 0.4174(3) 0.46317(19) 0.27933(14) 0.0886(7) Uani d . 1 . .
O O17 0.3054(3) 0.45294(18) 0.16861(15) 0.0898(7) Uani d . 1 . .
O O18 0.5622(3) 0.50611(18) 0.15915(15) 0.0886(7) Uani d . 1 . .
N N1 0.0723(3) 0.02667(16) 0.79853(15) 0.0513(5) Uani d . 1 . .
N N2 0.4277(3) 0.47437(16) 0.20155(15) 0.0509(5) Uani d . 1 . .
C C1 0.5582(4) 0.2174(2) 0.17167(17) 0.0670(8) Uani d . 1 . .
H H1A 0.4427 0.2311 0.1973 0.101 Uiso calc R 1 . .
H H1B 0.6244 0.2791 0.1637 0.101 Uiso calc R 1 . .
H H1C 0.6082 0.1695 0.2081 0.101 Uiso calc R 1 . .
C C2 0.5571(3) 0.17478(18) 0.08784(16) 0.0438(6) Uani d . 1 . .
C C3 0.6243(3) 0.22773(18) 0.01321(17) 0.0535(7) Uani d . 1 . .
H H3 0.6809 0.2885 0.0167 0.064 Uiso calc R 1 . .
C C4 0.6137(3) 0.19710(18) -0.06686(17) 0.0464(6) Uani d . 1 . .
C C5 0.6752(4) 0.2647(2) -0.14482(18) 0.0700(9) Uani d . 1 . .
H H5A 0.7575 0.2294 -0.1830 0.105 Uiso calc R 1 . .
H H5B 0.7278 0.3243 -0.1289 0.105 Uiso calc R 1 . .
H H5C 0.5797 0.2836 -0.1725 0.105 Uiso calc R 1 . .
C C6 0.1829(4) 0.2737(2) -0.16076(19) 0.0736(9) Uani d . 1 . .
H H6A 0.0878 0.2621 -0.1895 0.110 Uiso calc R 1 . .
H H6B 0.2366 0.2104 -0.1490 0.110 Uiso calc R 1 . .
H H6C 0.2646 0.3182 -0.1962 0.110 Uiso calc R 1 . .
C C7 0.1203(3) 0.32099(18) -0.07912(17) 0.0491(6) Uani d . 1 . .
C C8 0.1297(3) 0.27105(18) -0.00121(19) 0.0580(7) Uani d . 1 . .
H H8 0.1871 0.2097 -0.0012 0.070 Uiso calc R 1 . .
C C9 0.0610(3) 0.30524(18) 0.07563(18) 0.0481(6) Uani d . 1 . .
C C10 0.0618(4) 0.2409(2) 0.15613(19) 0.0737(9) Uani d . 1 . .
H H10A 0.0849 0.2825 0.2001 0.111 Uiso calc R 1 . .
H H10B 0.1492 0.1905 0.1469 0.111 Uiso calc R 1 . .
H H10C -0.0480 0.2082 0.1731 0.111 Uiso calc R 1 . .
C C11 0.1628(4) 0.7857(2) 0.38674(19) 0.0652(8) Uani d . 1 . .
H H11A 0.2108 0.8084 0.4338 0.098 Uiso calc R 1 . .
H H11B 0.1016 0.8401 0.3629 0.098 Uiso calc R 1 . .
H H11C 0.2533 0.7643 0.3441 0.098 Uiso calc R 1 . .
C C12 0.0426(3) 0.69896(19) 0.41688(15) 0.0465(6) Uani d . 1 . .
C C13 -0.1252(3) 0.7007(2) 0.40235(17) 0.0527(7) Uani d . 1 . .
H H13 -0.1605 0.7580 0.3733 0.063 Uiso calc R 1 . .
C C14 -0.2448(3) 0.6237(2) 0.42776(15) 0.0461(6) Uani d . 1 . .
C C15 -0.4221(3) 0.6338(2) 0.40773(19) 0.0650(8) Uani d . 1 . .
H H15A -0.4283 0.6034 0.3554 0.097 Uiso calc R 1 . .
H H15B -0.4503 0.7042 0.4021 0.097 Uiso calc R 1 . .
H H15C -0.5018 0.6004 0.4528 0.097 Uiso calc R 1 . .
C C16 0.0762(3) 0.1320(2) 0.40781(19) 0.0650(8) Uani d . 1 . .
H H16A 0.0726 0.1034 0.3544 0.097 Uiso calc R 1 . .
H H16B 0.0452 0.2021 0.4039 0.097 Uiso calc R 1 . .
H H16C -0.0031 0.0962 0.4517 0.097 Uiso calc R 1 . .
C C17 0.2533(3) 0.1233(2) 0.42877(15) 0.0457(6) Uani d . 1 . .
C C18 0.3722(3) 0.2004(2) 0.40325(16) 0.0510(6) Uani d . 1 . .
H H18 0.3366 0.2576 0.3742 0.061 Uiso calc R 1 . .
C C19 0.5395(3) 0.19894(19) 0.41765(15) 0.0453(6) Uani d . 1 . .
C C20 0.6593(4) 0.2853(2) 0.38626(18) 0.0632(8) Uani d . 1 . .
H H20A 0.7133 0.3062 0.4321 0.095 Uiso calc R 1 . .
H H20B 0.5964 0.3408 0.3653 0.095 Uiso calc R 1 . .
H H20C 0.7453 0.2645 0.3412 0.095 Uiso calc R 1 . .
O O1W 0.8561(3) 0.4721(2) 0.26014(14) 0.0903(8) Uani d D 1 . .
H H1W 0.922(5) 0.474(3) 0.218(2) 0.135 Uiso d D 1 . .
H H2W 0.760(4) 0.481(3) 0.253(3) 0.135 Uiso d D 1 . .
O O2W 0.6495(3) 0.0157(2) 0.73982(14) 0.0865(8) Uani d D 1 . .
H H3W 0.741(4) 0.030(3) 0.749(3) 0.130 Uiso d D 1 . .
H H4W 0.582(4) 0.021(3) 0.7845(19) 0.130 Uiso d D 1 . .

loop_
_atom_site_aniso_label
_atom_site_aniso_U_11
_atom_site_aniso_U_22
_atom_site_aniso_U_33
_atom_site_aniso_U_12
_atom_site_aniso_U_13
_atom_site_aniso_U_23
Mn1 0.0333(3) 0.0299(3) 0.0345(3) -0.00275(19) -0.0057(2) -0.0035(2)
Mn2 0.0350(3) 0.0299(3) 0.0359(3) 0.0024(2) -0.0075(2) -0.0010(2)
Mn3 0.0333(3) 0.0511(3) 0.0444(3) -0.0043(2) -0.0113(2) 0.0066(2)
Mn4 0.0333(3) 0.0510(3) 0.0437(3) -0.0044(2) -0.0100(2) 0.0068(2)
O1 0.0432(10) 0.0404(9) 0.0428(10) -0.0048(7) -0.0059(7) -0.0106(7)
O2 0.0478(10) 0.0352(9) 0.0443(10) -0.0065(7) -0.0090(8) 0.0016(7)
O3 0.0378(10) 0.0532(11) 0.0480(11) 0.0021(8) -0.0094(8) -0.0033(9)
O4 0.0458(10) 0.0405(9) 0.0463(10) 0.0056(7) -0.0098(8) -0.0119(7)
O5 0.0437(10) 0.0392(9) 0.0460(10) 0.0039(7) -0.0073(8) 0.0065(7)
O6 0.0380(10) 0.0548(11) 0.0502(12) -0.0015(8) -0.0100(8) -0.0020(9)
O7 0.0422(10) 0.0573(11) 0.0553(11) -0.0072(8) -0.0142(8) 0.0098(9)
O8 0.0348(9) 0.0603(11) 0.0527(11) -0.0016(8) -0.0127(8) 0.0043(9)
O9 0.0506(12) 0.0830(14) 0.0488(13) -0.0021(11) -0.0068(9) -0.0044(10)
O11 0.0401(10) 0.0553(11) 0.0561(11) -0.0089(8) -0.0129(8) 0.0119(9)
O10 0.0337(9) 0.0608(11) 0.0524(11) -0.0046(8) -0.0115(8) 0.0074(9)
O12 0.0536(13) 0.0837(14) 0.0488(13) -0.0038(11) -0.0047(10) -0.0054(10)
O13 0.0792(16) 0.144(2) 0.0498(14) 0.0050(15) -0.0179(12) 0.0050(14)
O14 0.0799(16) 0.1095(18) 0.0806(16) 0.0306(13) -0.0427(13) -0.0166(13)
O15 0.0566(14) 0.121(2) 0.0794(16) 0.0055(13) 0.0133(12) 0.0057(14)
O16 0.0813(16) 0.136(2) 0.0505(14) -0.0059(14) -0.0190(12) 0.0015(14)
O17 0.0795(16) 0.1143(19) 0.0827(16) -0.0327(13) -0.0427(13) 0.0147(14)
O18 0.0567(14) 0.1189(19) 0.0821(16) -0.0146(13) 0.0143(12) -0.0095(14)
N1 0.0473(14) 0.0595(14) 0.0475(15) -0.0024(11) -0.0090(12) -0.0041(11)
N2 0.0475(14) 0.0588(14) 0.0478(15) 0.0018(11) -0.0123(12) -0.0027(11)
C1 0.072(2) 0.0655(19) 0.070(2) -0.0007(15) -0.0177(16) -0.0337(15)
C2 0.0345(13) 0.0411(14) 0.0589(17) 0.0031(11) -0.0121(12) -0.0158(12)
C3 0.0588(18) 0.0345(14) 0.0685(19) -0.0093(12) -0.0120(14) -0.0074(13)
C4 0.0411(14) 0.0364(14) 0.0609(17) 0.0010(11) -0.0093(12) 0.0048(12)
C5 0.080(2) 0.0490(17) 0.076(2) -0.0117(15) -0.0084(17) 0.0196(15)
C6 0.070(2) 0.0658(19) 0.087(2) 0.0075(15) -0.0041(17) -0.0379(17)
C7 0.0394(14) 0.0397(14) 0.0690(19) -0.0008(11) -0.0068(13) -0.0150(13)
C8 0.0572(18) 0.0345(14) 0.081(2) 0.0108(12) -0.0080(15) -0.0017(14)
C9 0.0352(14) 0.0408(14) 0.0678(18) -0.0047(11) -0.0122(13) 0.0093(13)
C10 0.072(2) 0.0565(18) 0.089(2) 0.0026(15) -0.0161(17) 0.0294(17)
C11 0.0644(19) 0.0669(19) 0.0631(19) -0.0107(15) -0.0147(15) 0.0155(15)
C12 0.0497(16) 0.0534(16) 0.0366(14) -0.0020(12) -0.0086(12) -0.0008(12)
C13 0.0543(17) 0.0534(16) 0.0532(17) 0.0022(13) -0.0188(13) 0.0015(13)
C14 0.0423(15) 0.0598(17) 0.0386(14) 0.0102(12) -0.0122(11) -0.0085(12)
C15 0.0478(17) 0.077(2) 0.075(2) 0.0091(14) -0.0247(15) -0.0067(16)
C16 0.0479(17) 0.076(2) 0.074(2) 0.0068(14) -0.0213(15) -0.0028(16)
C17 0.0413(15) 0.0585(16) 0.0382(14) 0.0069(12) -0.0088(11) -0.0051(12)
C18 0.0512(17) 0.0519(16) 0.0512(16) 0.0053(13) -0.0148(13) 0.0026(12)
C19 0.0481(16) 0.0542(16) 0.0333(14) -0.0043(12) -0.0073(11) 0.0002(12)
C20 0.0683(19) 0.0588(18) 0.0617(19) -0.0132(14) -0.0150(15) 0.0129(14)
O1W 0.0732(16) 0.149(2) 0.0470(13) -0.0064(17) -0.0131(12) 0.0116(14)
O2W 0.0785(17) 0.135(2) 0.0454(13) -0.0344(16) -0.0127(12) 0.0065(13)

loop_
_atom_type_symbol
_atom_type_description
_atom_type_scat_dispersion_real
_atom_type_scat_dispersion_imag
_atom_type_scat_source
C C 0.0033 0.0016 'International Tables Vol C Tables 4.2.6.8 and 6.1.1.4'
H H 0.0000 0.0000 'International Tables Vol C Tables 4.2.6.8 and 6.1.1.4'
N N 0.0061 0.0033 'International Tables Vol C Tables 4.2.6.8 and 6.1.1.4'
O O 0.0106 0.0060 'International Tables Vol C Tables 4.2.6.8 and 6.1.1.4'
Mn Mn 0.3368 0.7283 'International Tables Vol C Tables 4.2.6.8 and 6.1.1.4'

loop_
_geom_angle_atom_site_label_1
_geom_angle_atom_site_label_2
_geom_angle_atom_site_label_3
_geom_angle_site_symmetry_1
_geom_angle_site_symmetry_3
_geom_angle
_geom_angle_publ_flag
O2 Mn1 O2 . 2_655 180.00(10) ?
O2 Mn1 O1 . . 91.39(8) ?
O2 Mn1 O1 2_655 . 88.61(8) ?
O2 Mn1 O1 . 2_655 88.61(8) ?
O2 Mn1 O1 2_655 2_655 91.39(8) ?
O1 Mn1 O1 . 2_655 180.00(8) ?
O2 Mn1 O3 . 2_655 90.39(7) ?
O2 Mn1 O3 2_655 2_655 89.61(7) ?
O1 Mn1 O3 . 2_655 90.99(7) ?
O1 Mn1 O3 2_655 2_655 89.01(7) ?
O2 Mn1 O3 . . 89.61(7) ?
O2 Mn1 O3 2_655 . 90.39(7) ?
O1 Mn1 O3 . . 89.01(7) ?
O1 Mn1 O3 2_655 . 90.99(7) ?
O3 Mn1 O3 2_655 . 180.00(10) ?
O5 Mn2 O5 2_565 . 180.00(10) ?
O5 Mn2 O4 2_565 . 88.58(8) ?
O5 Mn2 O4 . . 91.42(8) ?
O5 Mn2 O4 2_565 2_565 91.42(8) ?
O5 Mn2 O4 . 2_565 88.58(8) ?
O4 Mn2 O4 . 2_565 180.0 ?
O5 Mn2 O6 2_565 2_565 88.85(7) ?
O5 Mn2 O6 . 2_565 91.15(7) ?
O4 Mn2 O6 . 2_565 90.78(7) ?
O4 Mn2 O6 2_565 2_565 89.22(7) ?
O5 Mn2 O6 2_565 . 91.15(7) ?
O5 Mn2 O6 . . 88.85(7) ?
O4 Mn2 O6 . . 89.22(7) ?
O4 Mn2 O6 2_565 . 90.78(7) ?
O6 Mn2 O6 2_565 . 180.0 ?
O7 Mn3 O7 . 2_566 180.0 ?
O7 Mn3 O8 . . 92.19(8) ?
O7 Mn3 O8 2_566 . 87.81(8) ?
O7 Mn3 O8 . 2_566 87.81(8) ?
O7 Mn3 O8 2_566 2_566 92.19(8) ?
O8 Mn3 O8 . 2_566 180.00(9) ?
O7 Mn3 O9 . . 90.80(8) ?
O7 Mn3 O9 2_566 . 89.20(8) ?
O8 Mn3 O9 . . 89.43(8) ?
O8 Mn3 O9 2_566 . 90.57(8) ?
O7 Mn3 O9 . 2_566 89.20(8) ?
O7 Mn3 O9 2_566 2_566 90.80(8) ?
O8 Mn3 O9 . 2_566 90.57(8) ?
O8 Mn3 O9 2_566 2_566 89.43(8) ?
O9 Mn3 O9 . 2_566 180.0000(10) ?
O11 Mn4 O11 . 2_656 180.0 ?
O11 Mn4 O10 . . 92.40(7) ?
O11 Mn4 O10 2_656 . 87.60(7) ?
O11 Mn4 O10 . 2_656 87.60(7) ?
O11 Mn4 O10 2_656 2_656 92.40(7) ?
O10 Mn4 O10 . 2_656 180.0 ?
O11 Mn4 O12 . 2_656 90.17(8) ?
O11 Mn4 O12 2_656 2_656 89.83(8) ?
O10 Mn4 O12 . 2_656 89.17(8) ?
O10 Mn4 O12 2_656 2_656 90.83(8) ?
O11 Mn4 O12 . . 89.83(8) ?
O11 Mn4 O12 2_656 . 90.17(8) ?
O10 Mn4 O12 . . 90.83(8) ?
O10 Mn4 O12 2_656 . 89.17(8) ?
O12 Mn4 O12 2_656 . 180.00(5) ?
C2 O1 Mn1 . . 125.60(16) ?
C4 O2 Mn1 . . 125.55(16) ?
C7 O4 Mn2 . . 125.28(16) ?
C9 O5 Mn2 . . 125.93(16) ?
C12 O7 Mn3 . . 127.25(17) ?
C14 O8 Mn3 . . 127.27(16) ?
C19 O11 Mn4 . . 126.83(16) ?
C17 O10 Mn4 . . 126.77(16) ?
O14 N1 O13 . . 121.0(2) ?
O14 N1 O15 . . 121.1(3) ?
O13 N1 O15 . . 117.9(2) ?
O17 N2 O18 . . 121.6(3) ?
O17 N2 O16 . . 119.6(3) ?
O18 N2 O16 . . 118.8(2) ?
O1 C2 C3 . . 124.0(2) ?
O1 C2 C1 . . 114.6(2) ?
C3 C2 C1 . . 121.5(2) ?
C2 C3 C4 . . 124.5(2) ?
O2 C4 C3 . . 124.3(2) ?
O2 C4 C5 . . 114.9(2) ?
C3 C4 C5 . . 120.9(2) ?
O4 C7 C8 . . 124.0(2) ?
O4 C7 C6 . . 114.4(2) ?
C8 C7 C6 . . 121.5(2) ?
C9 C8 C7 . . 124.7(2) ?
O5 C9 C8 . . 124.1(2) ?
O5 C9 C10 . . 115.2(2) ?
C8 C9 C10 . . 120.8(2) ?
O7 C12 C13 . . 124.1(2) ?
O7 C12 C11 . . 114.6(2) ?
C13 C12 C11 . . 121.3(2) ?
C12 C13 C14 . . 125.1(2) ?
O8 C14 C13 . . 124.0(2) ?
O8 C14 C15 . . 115.7(2) ?
C13 C14 C15 . . 120.3(2) ?
O10 C17 C18 . . 124.3(2) ?
O10 C17 C16 . . 115.3(2) ?
C18 C17 C16 . . 120.4(2) ?
C19 C18 C17 . . 125.0(2) ?
O11 C19 C18 . . 124.6(2) ?
O11 C19 C20 . . 114.4(2) ?
C18 C19 C20 . . 121.0(2) ?

loop_
_geom_bond_atom_site_label_1
_geom_bond_atom_site_label_2
_geom_bond_site_symmetry_2
_geom_bond_distance
_geom_bond_publ_flag
Mn1 O2 . 1.8999(16) ?
Mn1 O2 2_655 1.8999(16) ?
Mn1 O1 . 1.9091(16) ?
Mn1 O1 2_655 1.9091(16) ?
Mn1 O3 2_655 2.205(2) ?
Mn1 O3 . 2.205(2) ?
Mn2 O5 2_565 1.9000(16) ?
Mn2 O5 . 1.9000(16) ?
Mn2 O4 . 1.9067(16) ?
Mn2 O4 2_565 1.9067(16) ?
Mn2 O6 2_565 2.205(2) ?
Mn2 O6 . 2.205(2) ?
Mn3 O7 . 1.9014(18) ?
Mn3 O7 2_566 1.9014(18) ?
Mn3 O8 . 1.9137(18) ?
Mn3 O8 2_566 1.9137(18) ?
Mn3 O9 . 2.227(2) ?
Mn3 O9 2_566 2.227(2) ?
Mn4 O11 . 1.8993(18) ?
Mn4 O11 2_656 1.8993(18) ?
Mn4 O10 . 1.9189(18) ?
Mn4 O10 2_656 1.9189(18) ?
Mn4 O12 2_656 2.229(2) ?
Mn4 O12 . 2.229(2) ?
O1 C2 . 1.286(3) ?
O2 C4 . 1.280(3) ?
O4 C7 . 1.285(3) ?
O5 C9 . 1.283(3) ?
O7 C12 . 1.281(3) ?
O8 C14 . 1.273(3) ?
O11 C19 . 1.283(3) ?
O10 C17 . 1.274(3) ?
O13 N1 . 1.221(3) ?
O14 N1 . 1.214(3) ?
O15 N1 . 1.228(3) ?
O16 N2 . 1.230(3) ?
O17 N2 . 1.215(3) ?
O18 N2 . 1.222(3) ?
C1 C2 . 1.488(3) ?
C2 C3 . 1.370(3) ?
C3 C4 . 1.382(3) ?
C4 C5 . 1.498(3) ?
C6 C7 . 1.494(3) ?
C7 C8 . 1.383(4) ?
C8 C9 . 1.364(4) ?
C9 C10 . 1.496(3) ?
C11 C12 . 1.494(4) ?
C12 C13 . 1.382(4) ?
C13 C14 . 1.385(4) ?
C14 C15 . 1.491(3) ?
C16 C17 . 1.494(3) ?
C17 C18 . 1.383(4) ?
C18 C19 . 1.378(3) ?
C19 C20 . 1.492(4) ?
